data_7114710
loop_
_publ_author_name
'Nishide, Kiyoharu'
'Hagimoto, Yuri'
'Hasegawa, Hiroaki'
'Shiro, Motoo'
'Node, Manabu'

_publ_section_title
;
 A novel intramolecular through-space interaction between F and CN: a
 strategy for the conformational control of an acyclic systemElectronic
 supplementary information (ESI) available: experimental procedure for the
 syntheses of syn- and anti-1 and 2, spectroscopic data for all compounds,
 a procedure for the stereoselective protonation of 2, full
 crystallographic data of syn- and anti-1 and anti-2. See
 http://www.rsc.org/suppdata/cc/b1/b107213g/
;
_journal_issue 22
_journal_name_full 'Chemical Communications'
_journal_page_first 2394
_journal_paper_doi 10.1039/b107213g
_journal_year 2001
_chemical_formula_moiety 'C17 H24 F N O '
_chemical_formula_sum 'C17 H24 F N O'
_chemical_formula_weight 277.38
_space_group_IT_number 4
_symmetry_cell_setting monoclinic
_symmetry_Int_Tables_number 4
_symmetry_space_group_name_Hall 'P 2yb'
_symmetry_space_group_name_H-M 'P 1 21 1'
_cell_angle_alpha 90
_cell_angle_beta 95.02(2)
_cell_angle_gamma 90
_cell_formula_units_Z 2
_cell_length_a 7.696(4)
_cell_length_b 5.627(3)
_cell_length_c 18.628(2)
_cell_measurement_reflns_used 25
_cell_measurement_temperature 296.2
_cell_measurement_theta_max 29.9
_cell_measurement_theta_min 27.9
_cell_volume 803.6(6)
_computing_cell_refinement 'MSC/AFC Diffractometer Control'
_computing_data_collection 'MSC/AFC Diffractometer Control'
_computing_data_reduction 'teXsan Ver. 1.11'
_computing_publication_material 'teXsan Ver. 1.11'
_computing_structure_refinement 'teXsan Ver. 1.10'
_computing_structure_solution SHELXS86
_diffrn_measured_fraction_theta_full 0.6018
_diffrn_measured_fraction_theta_max 0.6018
_diffrn_measurement_device_type 'Rigaku AFC7R'
_diffrn_measurement_method \w-2\q
_diffrn_radiation_type 'Cu K\a'
_diffrn_radiation_wavelength 1.5418
_diffrn_reflns_av_R_equivalents 0.032
_diffrn_reflns_limit_h_max 8
_diffrn_reflns_limit_h_min 0
_diffrn_reflns_limit_k_max 0
_diffrn_reflns_limit_k_min -6
_diffrn_reflns_limit_l_max 20
_diffrn_reflns_limit_l_min -20
_diffrn_reflns_number 1449
_diffrn_reflns_theta_full 60.15
_diffrn_reflns_theta_max 60.15
_diffrn_standards_decay_% 0.00
_diffrn_standards_interval_count 150
_diffrn_standards_number 3
_exptl_absorpt_coefficient_mu 0.628
_exptl_absorpt_correction_T_max 0.998
_exptl_absorpt_correction_T_min 0.919
_exptl_absorpt_correction_type psi-scan
_exptl_absorpt_process_details '(North, Phillips & Mathews, 1968)'
_exptl_crystal_colour colorless
_exptl_crystal_density_diffrn 1.146
_exptl_crystal_density_method 'not measured'
_exptl_crystal_description prismatic
_exptl_crystal_size_max 0.250
_exptl_crystal_size_mid 0.200
_exptl_crystal_size_min 0.100
_refine_diff_density_max 0.18
_refine_diff_density_min 0.00
_refine_ls_abs_structure_Flack -3.2(9)
_refine_ls_extinction_method none
_refine_ls_goodness_of_fit_ref 1.597
_refine_ls_hydrogen_treatment noref
_refine_ls_number_parameters 181
_refine_ls_number_reflns 1431
_refine_ls_R_factor_gt 0.0580
_refine_ls_shift/su_max 0.0001
_refine_ls_structure_factor_coef Fsqd
_refine_ls_weighting_details 'w = 1/[\s^2^(Fo^2^) + (0.08000(Max(Fo^2^,0) + 2Fc^2^)/3)^2^]'
_refine_ls_weighting_scheme calc
_refine_ls_wR_factor_ref 0.1923
_reflns_number_gt 994
_reflns_number_total 1431
_reflns_threshold_expression F^2^>2.0\s(F^2^)
_cod_data_source_file b107213g.txt
_cod_data_source_block HAGI-159
_cod_original_formula_sum 'C17 H24 F N O '
_cod_database_code 7114710

loop_
_symmetry_equiv_pos_as_xyz
x,y,z
-x,1/2+y,-z

loop_
_atom_site_label
_atom_site_type_symbol
_atom_site_fract_x
_atom_site_fract_y
_atom_site_fract_z
_atom_site_U_iso_or_equiv
_atom_site_adp_type
_atom_site_occupancy
_atom_site_calc_flag
F(1) F 0.3657(4) -0.5174 -0.1767(2) 0.0956(10) Uani 1.00 d
O(1) O -0.2743(4) -0.1691(9) -0.4381(2) 0.0800(10) Uani 1.00 d
N(1) N 0.5426(5) -0.660(1) -0.3251(2) 0.079(1) Uani 1.00 d
C(1) C -0.3280(6) 0.030(1) -0.4811(2) 0.087(2) Uani 1.00 d
C(2) C -0.1026(6) -0.177(1) -0.4089(2) 0.063(1) Uani 1.00 d
C(3) C 0.0172(6) -0.001(1) -0.4188(2) 0.068(1) Uani 1.00 d
C(4) C 0.1873(6) -0.025(1) -0.3859(2) 0.066(1) Uani 1.00 d
C(5) C 0.2337(5) -0.216(1) -0.3430(2) 0.060(1) Uani 1.00 d
C(6) C 0.1126(6) -0.392(1) -0.3356(2) 0.066(1) Uani 1.00 d
C(7) C -0.0586(6) -0.372(1) -0.3671(2) 0.068(1) Uani 1.00 d
C(8) C 0.4217(6) -0.238(1) -0.3079(2) 0.066(1) Uani 1.00 d
C(9) C 0.4906(6) -0.477(1) -0.3170(2) 0.068(1) Uani 1.00 d
C(10) C 0.4393(6) -0.156(1) -0.2288(2) 0.071(1) Uani 1.00 d
C(11) C 0.3291(7) -0.278(1) -0.1780(2) 0.071(1) Uani 1.00 d
C(12) C 0.3572(7) -0.181(1) -0.1019(2) 0.080(1) Uani 1.00 d
C(13) C 0.2421(7) -0.302(1) -0.0500(2) 0.085(2) Uani 1.00 d
C(14) C 0.2657(7) -0.198(1) 0.0257(2) 0.083(1) Uani 1.00 d
C(15) C 0.1540(7) -0.317(1) 0.0784(2) 0.085(2) Uani 1.00 d
C(16) C 0.1780(7) -0.222(1) 0.1540(2) 0.088(2) Uani 1.00 d
C(17) C 0.0735(8) -0.349(2) 0.2057(3) 0.105(2) Uani 1.00 d
H(1) H -0.2601 0.0344 -0.5224 0.1102 Uiso 1.00 calc
H(2) H -0.3109 0.1688 -0.4546 0.1102 Uiso 1.00 calc
H(3) H -0.4476 0.0119 -0.4986 0.1102 Uiso 1.00 calc
H(4) H -0.0167 0.1338 -0.4477 0.0826 Uiso 1.00 calc
H(5) H 0.2757 0.0875 -0.3948 0.0820 Uiso 1.00 calc
H(6) H 0.1442 -0.5355 -0.3074 0.0784 Uiso 1.00 calc
H(7) H -0.1436 -0.4986 -0.3589 0.0823 Uiso 1.00 calc
H(8) H 0.4921 -0.1379 -0.3352 0.0792 Uiso 1.00 calc
H(9) H 0.4212 0.0033 -0.2259 0.0877 Uiso 1.00 calc
H(10) H 0.5606 -0.1930 -0.2095 0.0877 Uiso 1.00 calc
H(11) H 0.2091 -0.2601 -0.1969 0.0838 Uiso 1.00 calc
H(12) H 0.3323 -0.0194 -0.1021 0.0998 Uiso 1.00 calc
H(13) H 0.4763 -0.2087 -0.0846 0.0998 Uiso 1.00 calc
H(14) H 0.1229 -0.2912 -0.0690 0.1028 Uiso 1.00 calc
H(15) H 0.2702 -0.4735 -0.0486 0.1028 Uiso 1.00 calc
H(16) H 0.2406 -0.0357 0.0239 0.1004 Uiso 1.00 calc
H(17) H 0.3866 -0.2197 0.0445 0.1004 Uiso 1.00 calc
H(18) H 0.0314 -0.2997 0.0594 0.1084 Uiso 1.00 calc
H(19) H 0.1743 -0.4904 0.0773 0.1084 Uiso 1.00 calc
H(20) H 0.1531 -0.0593 0.1549 0.1080 Uiso 1.00 calc
H(21) H 0.3015 -0.2428 0.1717 0.1080 Uiso 1.00 calc
H(22) H 0.0885 -0.2930 0.2528 0.1227 Uiso 1.00 calc
H(23) H 0.0983 -0.5201 0.2061 0.1227 Uiso 1.00 calc
H(24) H -0.0506 -0.3377 0.1888 0.1227 Uiso 1.00 calc

loop_
_atom_site_aniso_label
_atom_site_aniso_U_11
_atom_site_aniso_U_22
_atom_site_aniso_U_33
_atom_site_aniso_U_12
_atom_site_aniso_U_13
_atom_site_aniso_U_23
F(1) 0.125(2) 0.073(2) 0.089(2) -0.004(2) 0.010(2) 0.004(2)
O(1) 0.071(2) 0.089(2) 0.077(2) -0.001(2) -0.011(1) 0.017(2)
N(1) 0.077(3) 0.070(2) 0.089(2) -0.007(2) -0.001(2) -0.002(2)
C(1) 0.094(4) 0.089(4) 0.073(3) 0.010(3) -0.014(3) 0.013(2)
C(2) 0.069(2) 0.067(2) 0.051(2) -0.003(2) -0.004(2) -0.003(2)
C(3) 0.080(2) 0.063(3) 0.058(2) -0.005(2) -0.008(2) 0.007(2)
C(4) 0.077(2) 0.060(2) 0.060(2) -0.002(2) -0.002(2) -0.001(2)
C(5) 0.064(2) 0.059(2) 0.056(2) -0.002(2) -0.003(2) -0.005(2)
C(6) 0.069(2) 0.060(3) 0.067(2) -0.006(2) -0.004(2) 0.002(2)
C(7) 0.071(2) 0.067(3) 0.064(2) -0.004(3) -0.004(2) 0.007(2)
C(8) 0.065(2) 0.066(2) 0.065(2) -0.009(2) -0.008(2) 0.003(2)
C(9) 0.071(3) 0.066(2) 0.065(3) -0.011(2) -0.007(2) 0.006(2)
C(10) 0.080(3) 0.066(3) 0.064(2) -0.004(2) -0.006(2) -0.003(2)
C(11) 0.075(3) 0.074(2) 0.061(2) 0.001(2) -0.007(2) 0.000(2)
C(12) 0.087(3) 0.089(4) 0.060(2) 0.009(3) -0.010(2) -0.009(2)
C(13) 0.095(3) 0.095(4) 0.061(2) -0.007(3) -0.007(2) -0.010(2)
C(14) 0.095(3) 0.090(4) 0.062(2) -0.005(3) -0.008(2) -0.009(2)
C(15) 0.082(3) 0.102(4) 0.069(2) -0.005(3) -0.003(2) -0.013(2)
C(16) 0.097(4) 0.098(4) 0.068(2) 0.003(3) -0.006(2) -0.009(2)
C(17) 0.098(4) 0.142(6) 0.078(3) -0.010(4) 0.020(3) -0.014(3)

loop_
_atom_type_symbol
_atom_type_description
_atom_type_scat_dispersion_real
_atom_type_scat_dispersion_imag
_atom_type_scat_source
C C 0.018 0.009
;International Tables for Crystallography
(1992, Vol. C, Tables 4.2.6.8 and 6.1.1.1)
;
H H 0.000 0.000
;International Tables for Crystallography
(1992, Vol. C, Table 6.1.1.2)
;
F F 0.073 0.053
;International Tables for Crystallography
(1992, Vol. C, Tables 4.2.6.8 and 6.1.1.1)
;
N N 0.031 0.018
;International Tables for Crystallography
(1992, Vol. C, Tables 4.2.6.8 and 6.1.1.1)
;
O O 0.049 0.032
;International Tables for Crystallography
(1992, Vol. C, Tables 4.2.6.8 and 6.1.1.1)
;

loop_
_geom_angle_atom_site_label_1
_geom_angle_atom_site_label_2
_geom_angle_atom_site_label_3
_geom_angle
_geom_angle_publ_flag
C(1) O(1) C(2) 117.8(5) yes
O(1) C(2) C(3) 123.5(5) yes
O(1) C(2) C(7) 115.3(5) yes
C(3) C(2) C(7) 121.2(5) yes
C(2) C(3) C(4) 118.8(5) yes
C(3) C(4) C(5) 121.1(5) yes
C(4) C(5) C(6) 118.7(5) yes
C(4) C(5) C(8) 120.0(5) yes
C(6) C(5) C(8) 121.2(5) yes
C(5) C(6) C(7) 121.5(5) yes
C(2) C(7) C(6) 118.6(5) yes
C(5) C(8) C(9) 111.3(5) yes
C(5) C(8) C(10) 112.5(5) yes
C(9) C(8) C(10) 112.6(5) yes
C(9) F(1) C(11) 89.4(4) yes
N(1) C(9) C(8) 178.9(7) yes
C(8) C(10) C(11) 117.5(5) yes
F(1) C(9) N(1) 101.6(5) yes
F(1) C(9) C(8) 79.2(4) yes
F(1) C(11) C(10) 109.6(5) yes
F(1) C(11) C(12) 108.9(5) yes
C(10) C(11) C(12) 112.6(5) yes
C(11) C(12) C(13) 112.9(6) yes
C(12) C(13) C(14) 112.9(5) yes
C(13) C(14) C(15) 113.7(6) yes
C(14) C(15) C(16) 114.7(6) yes
C(15) C(16) C(17) 113.9(7) yes

loop_
_geom_bond_atom_site_label_1
_geom_bond_atom_site_label_2
_geom_bond_distance
_geom_bond_publ_flag
F(1) C(9) 2.872(6) yes
F(1) C(11) 1.375(10) yes
O(1) C(1) 1.417(9) yes
O(1) C(2) 1.385(6) yes
N(1) C(9) 1.118(8) yes
C(2) C(3) 1.376(8) yes
C(2) C(7) 1.372(8) yes
C(3) C(4) 1.403(7) yes
C(4) C(5) 1.367(8) yes
C(5) C(6) 1.376(8) yes
C(5) C(8) 1.540(8) yes
C(6) C(7) 1.399(7) yes
C(8) C(9) 1.463(9) yes
C(8) C(10) 1.538(7) yes
C(10) C(11) 1.493(8) yes
C(11) C(12) 1.516(8) yes
C(12) C(13) 1.527(9) yes
C(13) C(14) 1.522(8) yes
C(14) C(15) 1.516(9) yes
C(15) C(16) 1.503(8) yes
C(16) C(17) 1.49(1) yes

loop_
_geom_contact_atom_site_label_1
_geom_contact_atom_site_label_2
_geom_contact_distance
_geom_contact_site_symmetry_2
F(1) C(9) 2.872(6) .
O(1) C(9) 3.477(7) 1_455
O(1) C(8) 3.537(7) 1_455
N(1) C(8) 3.405(9) 1_545
N(1) C(10) 3.447(8) 1_545
N(1) C(4) 3.525(8) 1_545

loop_
_geom_torsion_atom_site_label_1
_geom_torsion_atom_site_label_2
_geom_torsion_atom_site_label_3
_geom_torsion_atom_site_label_4
_geom_torsion
_geom_torsion_publ_flag
F(1) C(11) C(8) C(9) -6.7(5) yes
F(1) C(11) C(10) C(8) 59.0(7) yes
F(1) C(11) C(12) C(13) -59.4(7) yes
O(1) C(2) C(3) C(4) 179.2(5) yes
O(1) C(2) C(7) C(6) -179.9(5) yes
N(1) C(9) C(8) C(5) 53(34) yes
N(1) C(9) C(8) C(10) -179(33) yes
C(1) O(1) C(2) C(3) 0.5(8) yes
C(1) O(1) C(2) C(7) 179.2(5) yes
C(2) C(3) C(4) C(5) -1.7(8) yes
C(2) C(7) C(6) C(5) 3.0(8) yes
C(3) C(2) C(7) C(6) -1.3(8) yes
C(3) C(4) C(5) C(6) 3.4(8) yes
C(3) C(4) C(5) C(8) 179.7(5) yes
C(4) C(3) C(2) C(7) 0.6(8) yes
C(4) C(5) C(6) C(7) -4.1(8) yes
C(4) C(5) C(8) C(9) -133.2(6) yes
C(4) C(5) C(8) C(10) 99.3(6) yes
C(5) C(8) C(10) C(11) 58.0(7) yes
C(6) C(5) C(8) C(9) 42.9(7) yes
C(6) C(5) C(8) C(10) -84.6(7) yes
C(7) C(6) C(5) C(8) 179.7(5) yes
C(8) C(10) C(11) C(12) -179.6(5) yes
C(9) C(8) C(10) C(11) -68.8(7) yes
C(10) C(11) C(12) C(13) 178.8(5) yes
C(11) C(12) C(13) C(14) -178.0(5) yes
C(12) C(13) C(14) C(15) -179.4(6) yes
C(13) C(14) C(15) C(16) 178.6(6) yes
C(14) C(15) C(16) C(17) -177.2(6) yes
C(14) C(15) C(16) C(17) -177.2(6) yes
